data_2226949
loop_
_publ_author_name
'Mendoza, Angel'
'Cabrera-Vivas, Blanca M.'
'Mel\'endrez-Luevano, Ruth'
'Pacheco-\'Alvarez, Teresa'
'Carranza, Vladimir'

_publ_section_title
;
 <i>N</i>'-[5-(4-Nitrophenyl)furan-2-ylmethylidene]-<i>N</i>,<i>N</i>-diphenylhydrazine
;
_journal_coeditor_code IS2572
_journal_issue 8
_journal_name_full 'Acta Crystallographica Section E'
_journal_page_first o2058
_journal_paper_doi 10.1107/S1600536810027388
_journal_volume 66
_journal_year 2010
_chemical_formula_iupac 'C23 H17 N3 O3'
_chemical_formula_moiety 'C23 H17 N3 O3'
_chemical_formula_sum 'C23 H17 N3 O3'
_chemical_formula_weight 383.4
_chemical_name_systematic
;
<i>N</i>'-[5-(4-Nitrophenyl)furan-2-ylmethylidene]-<i>N</i>,<i>N</i>-
diphenylhydrazine
;
_space_group_crystal_system monoclinic
_space_group_IT_number 14
_space_group_name_Hall '-P 2ybc'
_space_group_name_H-M_alt 'P 1 21/c 1'
_symmetry_space_group_name_Hall '-P 2ybc'
_symmetry_space_group_name_H-M 'P 1 21/c 1'
_atom_sites_solution_hydrogens geom
_atom_sites_solution_primary direct
_atom_sites_solution_secondary difmap
_audit_conform_dict_name cif_core.dic
_audit_conform_dict_version 2.4
_audit_creation_method 'WinGX routine CIF_UPDATE'
_cell_angle_alpha 90
_cell_angle_beta 95.64(2)
_cell_angle_gamma 90
_cell_formula_units_Z 4
_cell_length_a 16.815(3)
_cell_length_b 8.6020(10)
_cell_length_c 13.340(2)
_cell_measurement_reflns_used 48
_cell_measurement_temperature 293(2)
_cell_measurement_theta_max 24.83
_cell_measurement_theta_min 4.846
_cell_volume 1920.2(5)
_computing_cell_refinement 'XSCANS (Siemens, 1994)'
_computing_data_collection 'XSCANS (Siemens, 1994)'
_computing_data_reduction 'XSCANS (Siemens, 1994)'
_computing_molecular_graphics 'ORTEP-3 for Windows (Farrugia, 1997)'
_computing_publication_material 'WinGX (Farrugia, 1999)'
_computing_structure_refinement 'SHELXL97 (Sheldrick, 2008)'
_computing_structure_solution 'SIR2004 (Burla <i>et al.</i>, 2005)'
_diffrn_ambient_temperature 293(2)
_diffrn_measured_fraction_theta_full 0.999
_diffrn_measured_fraction_theta_max 0.999
_diffrn_measurement_device_type 'Bruker P4'
_diffrn_measurement_method '2\q/\w scans'
_diffrn_radiation_monochromator graphite
_diffrn_radiation_source 'fine-focus sealed tube'
_diffrn_radiation_type MoK\a
_diffrn_radiation_wavelength 0.71073
_diffrn_reflns_av_R_equivalents 0.0669
_diffrn_reflns_limit_h_max 22
_diffrn_reflns_limit_h_min -22
_diffrn_reflns_limit_k_max 1
_diffrn_reflns_limit_k_min -11
_diffrn_reflns_limit_l_max 18
_diffrn_reflns_limit_l_min -1
_diffrn_reflns_number 6417
_diffrn_reflns_theta_full 29
_diffrn_reflns_theta_max 29
_diffrn_reflns_theta_min 2.43
_diffrn_standards_decay_% 6
_diffrn_standards_interval_count 97
_diffrn_standards_number 3
_exptl_absorpt_coefficient_mu 0.09
_exptl_absorpt_correction_type none
_exptl_crystal_colour red
_exptl_crystal_density_diffrn 1.326
_exptl_crystal_density_method 'not measured'
_exptl_crystal_description prism
_exptl_crystal_F_000 800
_exptl_crystal_size_max 0.4
_exptl_crystal_size_mid 0.4
_exptl_crystal_size_min 0.15
_refine_diff_density_max 0.178
_refine_diff_density_min -0.196
_refine_ls_extinction_method none
_refine_ls_goodness_of_fit_ref 0.967
_refine_ls_hydrogen_treatment constr
_refine_ls_matrix_type full
_refine_ls_number_parameters 262
_refine_ls_number_reflns 5099
_refine_ls_number_restraints 0
_refine_ls_restrained_S_all 0.967
_refine_ls_R_factor_all 0.1635
_refine_ls_R_factor_gt 0.0577
_refine_ls_shift/su_max 0
_refine_ls_shift/su_mean 0
_refine_ls_structure_factor_coef Fsqd
_refine_ls_weighting_details 'calc w=1/[\s^2^(Fo^2^)+(0.0736P)^2^+0.0000P] where P=(Fo^2^+2Fc^2^)/3'
_refine_ls_weighting_scheme calc
_refine_ls_wR_factor_gt 0.1304
_refine_ls_wR_factor_ref 0.1808
_reflns_number_gt 1970
_reflns_number_total 5099
_reflns_threshold_expression I>2\s(I)
_cod_data_source_file is2572.cif
_cod_data_source_block I
_cod_original_cell_volume 1920.2(6)
_cod_database_code 2226949
_cod_database_fobs_code 2226949

loop_
_space_group_symop_operation_xyz
'x, y, z'
'-x, y+1/2, -z+1/2'
'-x, -y, -z'
'x, -y-1/2, z-1/2'

loop_
_atom_site_type_symbol
_atom_site_label
_atom_site_fract_x
_atom_site_fract_y
_atom_site_fract_z
_atom_site_U_iso_or_equiv
_atom_site_adp_type
_atom_site_calc_flag
_atom_site_refinement_flags
_atom_site_occupancy
_atom_site_disorder_assembly
_atom_site_disorder_group
O O1 0.93074(9) 0.17913(18) 0.63960(10) 0.0517(4) Uani d . 1 . .
N N2 0.78159(11) 0.2996(2) 0.63257(14) 0.0538(5) Uani d . 1 . .
C C5 1.00087(13) 0.0981(3) 0.66001(16) 0.0493(6) Uani d . 1 . .
C C6 1.05966(13) 0.1186(3) 0.58891(17) 0.0501(6) Uani d . 1 . .
C C12 0.68625(13) 0.4575(3) 0.54061(16) 0.0497(6) Uani d . 1 . .
N N1 0.70726(11) 0.3624(2) 0.62469(14) 0.0570(5) Uani d . 1 . .
N N3 1.23249(16) 0.1772(3) 0.38172(19) 0.0764(7) Uani d . 1 . .
C C1 0.80526(14) 0.2131(3) 0.70836(17) 0.0525(6) Uani d . 1 . .
H H1 0.772 0.1957 0.759 0.063 Uiso calc R 1 . .
C C9 1.17208(15) 0.1553(3) 0.45334(18) 0.0610(7) Uani d . 1 . .
C C17 0.61353(14) 0.5339(3) 0.53010(17) 0.0588(7) Uani d . 1 . .
H H17 0.5784 0.523 0.5793 0.071 Uiso calc R 1 . .
C C18 0.65427(13) 0.3410(3) 0.70192(17) 0.0511(6) Uani d . 1 . .
C C2 0.88302(13) 0.1437(3) 0.71450(17) 0.0512(6) Uani d . 1 . .
C C13 0.73808(15) 0.4766(3) 0.46598(17) 0.0586(6) Uani d . 1 . .
H H13 0.7872 0.426 0.4713 0.07 Uiso calc R 1 . .
O O2 1.21847(15) 0.2726(3) 0.31372(17) 0.0991(8) Uani d . 1 . .
C C7 1.12859(15) 0.0287(3) 0.59551(19) 0.0657(7) Uani d . 1 . .
H H7 1.137 -0.0447 0.6467 0.079 Uiso calc R 1 . .
C C15 0.64403(16) 0.6445(3) 0.37354(18) 0.0629(7) Uani d . 1 . .
H H15 0.6299 0.706 0.3173 0.076 Uiso calc R 1 . .
O O3 1.29323(14) 0.1001(3) 0.39341(17) 0.1011(8) Uani d . 1 . .
C C4 0.99722(14) 0.0144(3) 0.74533(18) 0.0578(7) Uani d . 1 . .
H H4 1.0369 -0.0506 0.7754 0.069 Uiso calc R 1 . .
C C14 0.71625(16) 0.5701(3) 0.38482(18) 0.0644(7) Uani d . 1 . .
H H14 0.7515 0.5835 0.336 0.077 Uiso calc R 1 . .
C C16 0.59273(15) 0.6266(3) 0.44678(19) 0.0629(7) Uani d . 1 . .
H H16 0.5436 0.6773 0.4403 0.075 Uiso calc R 1 . .
C C11 1.04867(16) 0.2261(3) 0.51146(18) 0.0645(7) Uani d . 1 . .
H H11 1.0027 0.2867 0.5052 0.077 Uiso calc R 1 . .
C C10 1.10469(18) 0.2449(3) 0.44350(19) 0.0708(8) Uani d . 1 . .
H H10 1.0967 0.3175 0.3918 0.085 Uiso calc R 1 . .
C C3 0.92220(14) 0.0439(3) 0.78013(18) 0.0597(7) Uani d . 1 . .
H H3 0.9032 0.0023 0.8376 0.072 Uiso calc R 1 . .
C C23 0.60325(16) 0.2166(3) 0.6983(2) 0.0636(7) Uani d . 1 . .
H H23 0.6024 0.1459 0.6455 0.076 Uiso calc R 1 . .
C C22 0.55305(16) 0.1962(4) 0.7731(2) 0.0742(8) Uani d . 1 . .
H H22 0.5183 0.1118 0.7707 0.089 Uiso calc R 1 . .
C C20 0.60633(17) 0.4242(4) 0.8553(2) 0.0742(8) Uani d . 1 . .
H H20 0.6078 0.494 0.9087 0.089 Uiso calc R 1 . .
C C8 1.18501(15) 0.0460(4) 0.5276(2) 0.0694(7) Uani d . 1 . .
H H8 1.2307 -0.0154 0.5323 0.083 Uiso calc R 1 . .
C C19 0.65619(15) 0.4447(3) 0.78046(18) 0.0626(7) Uani d . 1 . .
H H19 0.6911 0.5287 0.7831 0.075 Uiso calc R 1 . .
C C21 0.55436(17) 0.3006(4) 0.8511(2) 0.0774(9) Uani d . 1 . .
H H21 0.5201 0.2876 0.9011 0.093 Uiso calc R 1 . .

loop_
_atom_site_aniso_label
_atom_site_aniso_U_11
_atom_site_aniso_U_22
_atom_site_aniso_U_33
_atom_site_aniso_U_12
_atom_site_aniso_U_13
_atom_site_aniso_U_23
O1 0.0515(9) 0.0541(10) 0.0499(9) 0.0036(8) 0.0077(7) 0.0032(8)
N2 0.0509(12) 0.0572(12) 0.0548(12) 0.0066(10) 0.0122(9) 0.0004(10)
C5 0.0488(13) 0.0509(14) 0.0478(13) 0.0056(11) 0.0033(11) -0.0031(11)
C6 0.0510(13) 0.0535(15) 0.0459(13) -0.0033(12) 0.0051(10) -0.0040(12)
C12 0.0532(14) 0.0521(14) 0.0448(12) 0.0028(12) 0.0095(10) 0.0012(11)
N1 0.0516(12) 0.0699(14) 0.0521(12) 0.0095(11) 0.0176(9) 0.0104(11)
N3 0.0814(18) 0.0832(19) 0.0685(16) -0.0238(16) 0.0271(14) -0.0264(14)
C1 0.0529(15) 0.0547(14) 0.0512(14) 0.0012(12) 0.0118(11) 0.0027(12)
C9 0.0623(16) 0.0718(18) 0.0507(14) -0.0152(14) 0.0146(12) -0.0119(14)
C17 0.0580(15) 0.0658(17) 0.0546(14) 0.0075(13) 0.0152(11) 0.0059(13)
C18 0.0500(13) 0.0559(15) 0.0490(13) 0.0054(12) 0.0134(11) 0.0083(12)
C2 0.0530(14) 0.0534(14) 0.0484(13) -0.0013(12) 0.0109(11) -0.0007(12)
C13 0.0570(14) 0.0664(16) 0.0546(14) 0.0056(13) 0.0167(11) 0.0031(13)
O2 0.123(2) 0.1055(18) 0.0745(13) -0.0286(15) 0.0401(13) -0.0019(14)
C7 0.0621(16) 0.0748(18) 0.0616(15) 0.0094(14) 0.0135(13) 0.0059(14)
C15 0.0786(19) 0.0553(16) 0.0551(15) 0.0026(14) 0.0074(13) 0.0089(13)
O3 0.0833(15) 0.117(2) 0.1109(17) -0.0053(15) 0.0475(13) -0.0214(15)
C4 0.0601(16) 0.0603(16) 0.0531(14) 0.0098(13) 0.0060(11) 0.0073(13)
C14 0.0769(18) 0.0642(17) 0.0547(15) 0.0022(15) 0.0199(13) 0.0056(14)
C16 0.0627(16) 0.0632(17) 0.0633(16) 0.0091(13) 0.0092(13) 0.0041(14)
C11 0.0609(17) 0.0750(18) 0.0584(15) 0.0047(14) 0.0098(13) 0.0042(15)
C10 0.075(2) 0.080(2) 0.0583(16) -0.0018(16) 0.0121(14) 0.0087(15)
C3 0.0635(16) 0.0640(16) 0.0530(14) 0.0060(14) 0.0125(12) 0.0076(13)
C23 0.0609(16) 0.0618(16) 0.0685(16) -0.0028(14) 0.0087(13) 0.0040(14)
C22 0.0643(18) 0.0710(19) 0.088(2) -0.0119(15) 0.0121(15) 0.0219(18)
C20 0.0856(19) 0.079(2) 0.0629(17) 0.0042(18) 0.0319(14) 0.0024(15)
C8 0.0588(16) 0.083(2) 0.0682(17) 0.0069(15) 0.0147(13) -0.0083(16)
C19 0.0633(16) 0.0639(17) 0.0635(16) -0.0050(14) 0.0205(13) 0.0045(14)
C21 0.0719(19) 0.091(2) 0.0750(19) 0.0033(18) 0.0346(15) 0.0269(18)

loop_
_atom_type_symbol
_atom_type_description
_atom_type_scat_dispersion_real
_atom_type_scat_dispersion_imag
_atom_type_scat_source
C C 0.0033 0.0016 'International Tables Vol C Tables 4.2.6.8 and 6.1.1.4'
H H 0 0 'International Tables Vol C Tables 4.2.6.8 and 6.1.1.4'
N N 0.0061 0.0033 'International Tables Vol C Tables 4.2.6.8 and 6.1.1.4'
O O 0.0106 0.006 'International Tables Vol C Tables 4.2.6.8 and 6.1.1.4'

loop_
_geom_angle_atom_site_label_1
_geom_angle_atom_site_label_2
_geom_angle_atom_site_label_3
_geom_angle_site_symmetry_1
_geom_angle_site_symmetry_3
_geom_angle
_geom_angle_publ_flag
C5 O1 C2 . . 107.12(17) ?
C1 N2 N1 . . 120.19(18) ?
C4 C5 O1 . . 109.13(19) ?
C4 C5 C6 . . 135.0(2) ?
O1 C5 C6 . . 115.92(19) ?
C11 C6 C7 . . 117.9(2) ?
C11 C6 C5 . . 121.4(2) ?
C7 C6 C5 . . 120.7(2) ?
C17 C12 C13 . . 118.7(2) ?
C17 C12 N1 . . 120.5(2) ?
C13 C12 N1 . . 120.8(2) ?
N2 N1 C12 . . 116.83(17) ?
N2 N1 C18 . . 121.64(18) ?
C12 N1 C18 . . 121.41(19) ?
O3 N3 O2 . . 123.9(3) ?
O3 N3 C9 . . 118.1(3) ?
O2 N3 C9 . . 118.0(3) ?
N2 C1 C2 . . 119.7(2) ?
N2 C1 H1 . . 120.1 ?
C2 C1 H1 . . 120.1 ?
C10 C9 C8 . . 121.9(2) ?
C10 C9 N3 . . 118.9(3) ?
C8 C9 N3 . . 119.1(3) ?
C12 C17 C16 . . 120.4(2) ?
C12 C17 H17 . . 119.8 ?
C16 C17 H17 . . 119.8 ?
C23 C18 C19 . . 120.1(2) ?
C23 C18 N1 . . 120.3(2) ?
C19 C18 N1 . . 119.6(2) ?
C3 C2 O1 . . 109.2(2) ?
C3 C2 C1 . . 133.3(2) ?
O1 C2 C1 . . 117.4(2) ?
C14 C13 C12 . . 119.7(2) ?
C14 C13 H13 . . 120.2 ?
C12 C13 H13 . . 120.2 ?
C8 C7 C6 . . 121.4(3) ?
C8 C7 H7 . . 119.3 ?
C6 C7 H7 . . 119.3 ?
C14 C15 C16 . . 118.8(2) ?
C14 C15 H15 . . 120.6 ?
C16 C15 H15 . . 120.6 ?
C5 C4 C3 . . 107.3(2) ?
C5 C4 H4 . . 126.4 ?
C3 C4 H4 . . 126.4 ?
C15 C14 C13 . . 121.9(2) ?
C15 C14 H14 . . 119.1 ?
C13 C14 H14 . . 119.1 ?
C15 C16 C17 . . 120.6(2) ?
C15 C16 H16 . . 119.7 ?
C17 C16 H16 . . 119.7 ?
C10 C11 C6 . . 121.3(3) ?
C10 C11 H11 . . 119.4 ?
C6 C11 H11 . . 119.4 ?
C9 C10 C11 . . 118.9(3) ?
C9 C10 H10 . . 120.5 ?
C11 C10 H10 . . 120.5 ?
C2 C3 C4 . . 107.2(2) ?
C2 C3 H3 . . 126.4 ?
C4 C3 H3 . . 126.4 ?
C18 C23 C22 . . 119.9(3) ?
C18 C23 H23 . . 120 ?
C22 C23 H23 . . 120 ?
C21 C22 C23 . . 120.0(3) ?
C21 C22 H22 . . 120 ?
C23 C22 H22 . . 120 ?
C21 C20 C19 . . 120.0(3) ?
C21 C20 H20 . . 120 ?
C19 C20 H20 . . 120 ?
C9 C8 C7 . . 118.6(3) ?
C9 C8 H8 . . 120.7 ?
C7 C8 H8 . . 120.7 ?
C18 C19 C20 . . 120.0(3) ?
C18 C19 H19 . . 120 ?
C20 C19 H19 . . 120 ?
C22 C21 C20 . . 120.0(3) ?
C22 C21 H21 . . 120 ?
C20 C21 H21 . . 120 ?

loop_
_geom_bond_atom_site_label_1
_geom_bond_atom_site_label_2
_geom_bond_site_symmetry_2
_geom_bond_distance
_geom_bond_publ_flag
O1 C5 . 1.374(2) ?
O1 C2 . 1.376(3) ?
N2 C1 . 1.286(3) ?
N2 N1 . 1.356(3) ?
C5 C4 . 1.353(3) ?
C5 C6 . 1.446(3) ?
C6 C11 . 1.385(3) ?
C6 C7 . 1.389(3) ?
C12 C17 . 1.383(3) ?
C12 C13 . 1.396(3) ?
C12 N1 . 1.405(3) ?
N1 C18 . 1.439(3) ?
N3 O3 . 1.215(3) ?
N3 O2 . 1.229(3) ?
N3 C9 . 1.473(3) ?
C1 C2 . 1.432(3) ?
C1 H1 . 0.93 ?
C9 C10 . 1.366(4) ?
C9 C8 . 1.368(4) ?
C17 C16 . 1.385(3) ?
C17 H17 . 0.93 ?
C18 C23 . 1.370(3) ?
C18 C19 . 1.374(3) ?
C2 C3 . 1.351(3) ?
C13 C14 . 1.370(3) ?
C13 H13 . 0.93 ?
C7 C8 . 1.383(3) ?
C7 H7 . 0.93 ?
C15 C14 . 1.368(3) ?
C15 C16 . 1.374(3) ?
C15 H15 . 0.93 ?
C4 C3 . 1.409(3) ?
C4 H4 . 0.93 ?
C14 H14 . 0.93 ?
C16 H16 . 0.93 ?
C11 C10 . 1.380(4) ?
C11 H11 . 0.93 ?
C10 H10 . 0.93 ?
C3 H3 . 0.93 ?
C23 C22 . 1.380(4) ?
C23 H23 . 0.93 ?
C22 C21 . 1.373(4) ?
C22 H22 . 0.93 ?
C20 C21 . 1.374(4) ?
C20 C19 . 1.377(3) ?
C20 H20 . 0.93 ?
C8 H8 . 0.93 ?
C19 H19 . 0.93 ?
C21 H21 . 0.93 ?

loop_
_geom_torsion_atom_site_label_1
_geom_torsion_atom_site_label_2
_geom_torsion_atom_site_label_3
_geom_torsion_atom_site_label_4
_geom_torsion_site_symmetry_1
_geom_torsion_site_symmetry_2
_geom_torsion_site_symmetry_3
_geom_torsion_site_symmetry_4
_geom_torsion
_geom_torsion_publ_flag
C2 O1 C5 C4 . . . . 0.0(2) ?
C2 O1 C5 C6 . . . . 179.54(19) ?
C4 C5 C6 C11 . . . . -174.0(3) ?
O1 C5 C6 C11 . . . . 6.6(3) ?
C4 C5 C6 C7 . . . . 7.0(4) ?
O1 C5 C6 C7 . . . . -172.4(2) ?
C1 N2 N1 C12 . . . . 179.0(2) ?
C1 N2 N1 C18 . . . . 2.9(3) ?
C17 C12 N1 N2 . . . . -175.9(2) ?
C13 C12 N1 N2 . . . . 4.2(3) ?
C17 C12 N1 C18 . . . . 0.2(3) ?
C13 C12 N1 C18 . . . . -179.7(2) ?
N1 N2 C1 C2 . . . . 178.2(2) ?
O3 N3 C9 C10 . . . . 177.7(2) ?
O2 N3 C9 C10 . . . . -2.2(4) ?
O3 N3 C9 C8 . . . . -2.4(4) ?
O2 N3 C9 C8 . . . . 177.7(2) ?
C13 C12 C17 C16 . . . . 0.4(4) ?
N1 C12 C17 C16 . . . . -179.5(2) ?
N2 N1 C18 C23 . . . . -89.7(3) ?
C12 N1 C18 C23 . . . . 94.4(3) ?
N2 N1 C18 C19 . . . . 89.1(3) ?
C12 N1 C18 C19 . . . . -86.8(3) ?
C5 O1 C2 C3 . . . . 0.2(2) ?
C5 O1 C2 C1 . . . . -178.92(19) ?
N2 C1 C2 C3 . . . . -176.1(3) ?
N2 C1 C2 O1 . . . . 2.7(3) ?
C17 C12 C13 C14 . . . . 0.2(4) ?
N1 C12 C13 C14 . . . . -179.9(2) ?
C11 C6 C7 C8 . . . . 0.4(4) ?
C5 C6 C7 C8 . . . . 179.5(2) ?
O1 C5 C4 C3 . . . . -0.2(3) ?
C6 C5 C4 C3 . . . . -179.6(3) ?
C16 C15 C14 C13 . . . . 1.2(4) ?
C12 C13 C14 C15 . . . . -1.0(4) ?
C14 C15 C16 C17 . . . . -0.6(4) ?
C12 C17 C16 C15 . . . . -0.2(4) ?
C7 C6 C11 C10 . . . . -0.7(4) ?
C5 C6 C11 C10 . . . . -179.8(2) ?
C8 C9 C10 C11 . . . . 1.0(4) ?
N3 C9 C10 C11 . . . . -179.1(2) ?
C6 C11 C10 C9 . . . . 0.0(4) ?
O1 C2 C3 C4 . . . . -0.3(3) ?
C1 C2 C3 C4 . . . . 178.6(3) ?
C5 C4 C3 C2 . . . . 0.3(3) ?
C19 C18 C23 C22 . . . . 0.7(4) ?
N1 C18 C23 C22 . . . . 179.5(2) ?
C18 C23 C22 C21 . . . . -0.1(4) ?
C10 C9 C8 C7 . . . . -1.3(4) ?
N3 C9 C8 C7 . . . . 178.8(2) ?
C6 C7 C8 C9 . . . . 0.6(4) ?
C23 C18 C19 C20 . . . . -0.5(4) ?
N1 C18 C19 C20 . . . . -179.3(2) ?
C21 C20 C19 C18 . . . . -0.4(4) ?
C23 C22 C21 C20 . . . . -0.8(4) ?
C19 C20 C21 C22 . . . . 1.0(4) ?
